data_4507560
loop_
_publ_author_name
'Ridout, Joe'
'Probert, Michael R.'

_publ_section_title
;
 High-Pressure and Low-Temperature Polymorphism in
 C--H&#x00B7;&#x00B7;&#x00B7;F--C Hydrogen Bonded Monofluorotoluenes
;
_journal_issue 5
_journal_name_full 'Crystal Growth &amp; Design'
_journal_page_first 1943
_journal_paper_doi 10.1021/cg301773h
_journal_volume 13
_journal_year 2013
_chemical_formula_moiety 'C7 H7 F'
_chemical_formula_sum 'C7 H7 F'
_chemical_formula_weight 110.13
_chemical_name_systematic 4-fluorotoluene
_space_group_crystal_system monoclinic
_space_group_IT_number 14
_space_group_name_Hall '-P 2yn'
_space_group_name_H-M_alt 'P 1 21/n 1'
_symmetry_space_group_name_Hall '-P 2yn'
_symmetry_space_group_name_H-M 'P 1 21/n 1'
_atom_sites_solution_hydrogens geom
_atom_sites_solution_primary direct
_atom_sites_solution_secondary difmap
_audit_creation_date 2012-11-19
_audit_creation_method
;
  Olex2 1.2-alpha
  (compiled 2012.02.07 svn.r2199, GUI svn.r4069)
;
_cell_angle_alpha 90.00
_cell_angle_beta 104.00(3)
_cell_angle_gamma 90.00
_cell_formula_units_Z 4
_cell_length_a 7.452(6)
_cell_length_b 5.987(6)
_cell_length_c 14.693(17)
_cell_measurement_reflns_used 398
_cell_measurement_temperature 217
_cell_measurement_theta_max 21.37
_cell_measurement_theta_min 2.86
_cell_volume 636.1(11)
_computing_data_collection 'SMART v5.049 (Bruker, 1999)'
_computing_molecular_graphics
;
O. V. Dolomanov, L. J. Bourhis, R. J. Gildea, J. A. K. Howard and H. Puschmann,
OLEX2: a complete structure solution, refinement and analysis program.
J. Appl. Cryst. (2009). 42, 339-341.
;
_computing_publication_material
;
O. V. Dolomanov, L. J. Bourhis, R. J. Gildea, J. A. K. Howard and H. Puschmann,
OLEX2: a complete structure solution, refinement and analysis program.
J. Appl. Cryst. (2009). 42, 339-341.
;
_computing_structure_refinement
;
XL, G.M. Sheldrick, Acta Cryst.
(2008). A64, 112-122
;
_computing_structure_solution
;
XS, G.M. Sheldrick, Acta Cryst.
(2008). A64, 112-122
;
_diffrn_ambient_temperature 217
_diffrn_detector 'CCD area detector'
_diffrn_detector_area_resol_mean 7.9
_diffrn_detector_type 'Bruker SMART CCD 1K area detector'
_diffrn_measured_fraction_theta_full 0.738
_diffrn_measured_fraction_theta_max 0.738
_diffrn_measurement_device 'three-circle diffractometer'
_diffrn_measurement_device_type 'Bruker SMART CCD 1K area detector'
_diffrn_measurement_method '\w scans'
_diffrn_radiation_monochromator graphite
_diffrn_radiation_probe x-ray
_diffrn_radiation_type MoK\a
_diffrn_radiation_wavelength 0.71073
_diffrn_radiation_xray_symbol K-L~3~
_diffrn_reflns_av_R_equivalents 0.0236
_diffrn_reflns_av_unetI/netI 0.0336
_diffrn_reflns_limit_h_max 5
_diffrn_reflns_limit_h_min -5
_diffrn_reflns_limit_k_max 4
_diffrn_reflns_limit_k_min -5
_diffrn_reflns_limit_l_max 13
_diffrn_reflns_limit_l_min -7
_diffrn_reflns_number 1071
_diffrn_reflns_theta_full 21.43
_diffrn_reflns_theta_max 21.43
_diffrn_reflns_theta_min 2.86
_diffrn_source 'sealed X-ray tube'
_diffrn_source_current 35.0
_diffrn_source_power 1.75
_diffrn_source_target Mo
_diffrn_source_voltage 50.0
_diffrn_standards_number 0
_exptl_absorpt_coefficient_mu 0.086
_exptl_absorpt_correction_T_max 0.7447
_exptl_absorpt_correction_T_min 0.5495
_exptl_absorpt_correction_type multi-scan
_exptl_absorpt_process_details
;
SADABS-2008/1 (Bruker,2008) was used for absorption correction.
R(int) was 0.0635 before and 0.0330 after correction.
The Ratio of minimum to maximum transmission is 0.7379.
The \l/2 correction factor is 0.0015.
;
_exptl_crystal_colour 'light colourless'
_exptl_crystal_colour_modifier light
_exptl_crystal_colour_primary colourless
_exptl_crystal_density_diffrn 1.150
_exptl_crystal_density_method 'not measured'
_exptl_crystal_description Needle
_exptl_crystal_F_000 232
_exptl_crystal_recrystallization_method 'Cryo-crystallised in a Lindemann tube.'
_exptl_crystal_size_max 0.5
_exptl_crystal_size_mid 0.2
_exptl_crystal_size_min 0.1
_refine_diff_density_max 0.127
_refine_diff_density_min -0.112
_refine_diff_density_rms 0.030
_refine_ls_extinction_method none
_refine_ls_goodness_of_fit_ref 1.031
_refine_ls_hydrogen_treatment mixed
_refine_ls_matrix_type full
_refine_ls_number_parameters 74
_refine_ls_number_reflns 534
_refine_ls_number_restraints 0
_refine_ls_restrained_S_all 1.031
_refine_ls_R_factor_all 0.0753
_refine_ls_R_factor_gt 0.0474
_refine_ls_shift/su_max 0.001
_refine_ls_shift/su_mean 0.000
_refine_ls_structure_factor_coef Fsqd
_refine_ls_weighting_details 'calc w=1/[\s^2^(Fo^2^)+(0.0714P)^2^+0.1646P] where P=(Fo^2^+2Fc^2^)/3'
_refine_ls_weighting_scheme calc
_refine_ls_wR_factor_gt 0.1203
_refine_ls_wR_factor_ref 0.1384
_reflns_number_gt 354
_reflns_number_total 534
_reflns_threshold_expression >2sigma(I)
_cod_data_source_file cg301773h_si_007.cif
_cod_data_source_block final
_cod_database_code 4507560
_olex2_refinement_description
;
1. Others
 Fixed Uiso: H4(0.067) H1(0.074) H3(0.077) H2(0.078) H6(0.131) H5(0.131)
 H7(0.131)
 Fixed X: H4(0.6445) H1(0.4956) H3(0.496) H2(0.3446) H6(0.6322) H5(0.8139)
 H7(0.6701)
 Fixed Y: H4(0.3303) H1(-0.2327) H3(0.2121) H2(-0.3518) H6(0.2806) H5(0.1619)
 H7(0.0315)
 Fixed Z: H4(0.7618) H1(0.8701) H3(0.6118) H2(0.7211) H6(0.9439) H5(0.9337)
 H7(0.9757)
;

loop_
_space_group_symop_id
_space_group_symop_operation_xyz
1 'x, y, z'
2 '-x+1/2, y+1/2, -z+1/2'
3 '-x, -y, -z'
4 'x-1/2, -y-1/2, z-1/2'

loop_
_atom_site_label
_atom_site_type_symbol
_atom_site_fract_x
_atom_site_fract_y
_atom_site_fract_z
_atom_site_U_iso_or_equiv
_atom_site_adp_type
_atom_site_occupancy
_atom_site_symmetry_multiplicity
_atom_site_calc_flag
_atom_site_refinement_flags
C6 C 0.5845(5) 0.1929(5) 0.7540(2) 0.0555(12) Uani 1 1 d .
H4 H 0.6445 0.3303 0.7618 0.067 Uiso 1 1 calc R
F1 F 0.3190(4) -0.1506(4) 0.56509(14) 0.1103(12) Uani 1 1 d .
C2 C 0.4955(6) -0.1423(6) 0.8186(2) 0.0619(12) Uani 1 1 d .
H1 H 0.4956 -0.2327 0.8701 0.074 Uiso 1 1 calc R
C5 C 0.4957(6) 0.1240(6) 0.6639(2) 0.0644(12) Uani 1 1 d .
H3 H 0.4960 0.2121 0.6118 0.077 Uiso 1 1 calc R
C1 C 0.5863(5) 0.0632(6) 0.8325(2) 0.0529(11) Uani 1 1 d .
C4 C 0.4071(6) -0.0805(7) 0.6548(2) 0.0661(12) Uani 1 1 d .
C3 C 0.4051(5) -0.2147(6) 0.7296(3) 0.0647(13) Uani 1 1 d .
H2 H 0.3446 -0.3518 0.7211 0.078 Uiso 1 1 calc R
C7 C 0.6847(6) 0.1415(6) 0.9305(2) 0.0876(15) Uani 1 1 d .
H6 H 0.6322 0.2806 0.9439 0.131 Uiso 1 1 calc R
H5 H 0.8139 0.1619 0.9337 0.131 Uiso 1 1 calc R
H7 H 0.6701 0.0315 0.9757 0.131 Uiso 1 1 calc R

loop_
_atom_site_aniso_label
_atom_site_aniso_U_11
_atom_site_aniso_U_22
_atom_site_aniso_U_33
_atom_site_aniso_U_23
_atom_site_aniso_U_13
_atom_site_aniso_U_12
C6 0.056(4) 0.041(2) 0.071(2) 0.0030(18) 0.0180(19) -0.0021(17)
F1 0.105(3) 0.120(2) 0.0933(18) -0.0271(14) -0.0009(14) -0.0173(16)
C2 0.060(3) 0.056(3) 0.077(3) 0.0100(19) 0.032(2) 0.001(2)
C5 0.067(4) 0.057(3) 0.069(3) 0.0125(19) 0.016(2) -0.003(2)
C1 0.047(3) 0.048(2) 0.068(2) -0.0010(18) 0.0222(16) -0.0008(17)
C4 0.055(4) 0.074(3) 0.066(3) -0.015(2) 0.0079(19) 0.002(2)
C3 0.050(4) 0.043(2) 0.106(3) -0.006(2) 0.029(2) -0.0063(18)
C7 0.093(4) 0.103(3) 0.068(3) -0.006(2) 0.021(2) -0.012(3)

loop_
_atom_type_symbol
_atom_type_description
_atom_type_scat_dispersion_real
_atom_type_scat_dispersion_imag
_atom_type_scat_source
C C 0.0033 0.0016 'International Tables Vol C Tables 4.2.6.8 and 6.1.1.4'
H H 0.0000 0.0000 'International Tables Vol C Tables 4.2.6.8 and 6.1.1.4'
F F 0.0171 0.0103 'International Tables Vol C Tables 4.2.6.8 and 6.1.1.4'

loop_
_geom_angle_atom_site_label_1
_geom_angle_atom_site_label_2
_geom_angle_atom_site_label_3
_geom_angle
C1 C6 C5 122.1(3)
C3 C2 C1 121.4(3)
C4 C5 C6 117.5(3)
C6 C1 C2 117.7(3)
C6 C1 C7 121.3(3)
C2 C1 C7 121.0(3)
C5 C4 F1 117.7(4)
C3 C4 F1 119.5(4)
C3 C4 C5 122.8(3)
C4 C3 C2 118.5(3)

loop_
_geom_bond_atom_site_label_1
_geom_bond_atom_site_label_2
_geom_bond_distance
C6 C5 1.391(4)
C6 C1 1.388(4)
F1 C4 1.388(4)
C2 C1 1.395(5)
C2 C3 1.388(5)
C5 C4 1.382(5)
C1 C7 1.523(4)
C4 C3 1.364(5)
